data_7010219
loop_
_publ_author_name
'Henderson, Kenneth W.'
'Kennedy, Alan R.'
'McKeown, Arlene E.'
'Strachan, Diane'

_publ_section_title
;
 Lithiated \a-cyanophosphonates: self-assembly of two-dimensional
 molecular sheets composed of interconnected twenty-four membered
 rings&#x200A;&#x2020;
;
_journal_issue 23
_journal_name_full 'Journal of the Chemical Society, Dalton Transactions'
_journal_page_first 4348
_journal_paper_doi 10.1039/b007038f
_journal_year 2000
_chemical_formula_sum 'C24 H46 Li2 N2 O8 P2'
_chemical_formula_weight 566.45
_chemical_name_systematic
; 
 ? 
;
_space_group_IT_number 15
_symmetry_cell_setting monoclinic
_symmetry_space_group_name_Hall '-C 2yc'
_symmetry_space_group_name_H-M 'C 1 2/c 1'
_atom_sites_solution_hydrogens geom
_atom_sites_solution_primary direct
_atom_sites_solution_secondary difmap
_audit_creation_method SHELXL-97
_cell_angle_alpha 90.00
_cell_angle_beta 107.131(8)
_cell_angle_gamma 90.00
_cell_formula_units_Z 4
_cell_length_a 22.243(3)
_cell_length_b 9.837(2)
_cell_length_c 15.585(3)
_cell_measurement_reflns_used 18810
_cell_measurement_temperature 150(2)
_cell_measurement_theta_max 27.48
_cell_measurement_theta_min 1.02
_cell_volume 3258.8(10)
_computing_cell_refinement 'Denzo & Collect'
_computing_data_collection
;
Denzo & Collect (Otwinowski & Minor, 1997; Hooft & Nonius 1988)
;
_computing_data_reduction 'Denzo & Collect'
_computing_publication_material SHELXL-97
_computing_structure_refinement 'SHELXL-97 (Sheldrick, 1997)'
_computing_structure_solution 'SIR92 (Altomare et al., 1994)'
_diffrn_ambient_temperature 150(2)
_diffrn_measured_fraction_theta_full 0.446
_diffrn_measured_fraction_theta_max 0.446
_diffrn_measurement_device_type 'Nonius Kappa CCD'
_diffrn_measurement_method 'Phi & omega scans to fill Ewald sphere'
_diffrn_radiation_monochromator graphite
_diffrn_radiation_source 'Enraf Nonius FR591 rotating anode'
_diffrn_radiation_type MoK\a
_diffrn_radiation_wavelength 0.71073
_diffrn_reflns_av_R_equivalents 0.0774
_diffrn_reflns_av_sigmaI/netI 0.1111
_diffrn_reflns_limit_h_max 25
_diffrn_reflns_limit_h_min -25
_diffrn_reflns_limit_k_max 10
_diffrn_reflns_limit_k_min -11
_diffrn_reflns_limit_l_max 17
_diffrn_reflns_limit_l_min -17
_diffrn_reflns_number 4671
_diffrn_reflns_theta_full 24.00
_diffrn_reflns_theta_max 24.00
_diffrn_reflns_theta_min 3.34
_diffrn_standards_decay_% 0
_exptl_absorpt_coefficient_mu 0.175
_exptl_absorpt_correction_T_max 0.9982
_exptl_absorpt_correction_T_min 0.9493
_exptl_absorpt_correction_type multi-scan
_exptl_absorpt_process_details 'Sortav, Blessing 1997'
_exptl_crystal_colour colourless
_exptl_crystal_density_diffrn 1.155
_exptl_crystal_density_method 'not measured'
_exptl_crystal_description plate
_exptl_crystal_F_000 1216
_exptl_crystal_size_max 0.30
_exptl_crystal_size_mid 0.10
_exptl_crystal_size_min 0.01
_refine_diff_density_max 0.326
_refine_diff_density_min -0.335
_refine_diff_density_rms 0.060
_refine_ls_extinction_method none
_refine_ls_goodness_of_fit_ref 1.014
_refine_ls_hydrogen_treatment mixed
_refine_ls_matrix_type full
_refine_ls_number_parameters 177
_refine_ls_number_reflns 2432
_refine_ls_number_restraints 0
_refine_ls_restrained_S_all 1.014
_refine_ls_R_factor_all 0.1486
_refine_ls_R_factor_gt 0.0755
_refine_ls_shift/su_max 0.000
_refine_ls_shift/su_mean 0.000
_refine_ls_structure_factor_coef Fsqd
_refine_ls_weighting_details 'w=1/[\s^2^(Fo^2^)+(0.0803P)^2^+10.2437P] where P=(Fo^2^+2Fc^2^)/3'
_refine_ls_weighting_scheme calc
_refine_ls_wR_factor_gt 0.1744
_refine_ls_wR_factor_ref 0.2204
_reflns_number_gt 1353
_reflns_number_total 2432
_reflns_threshold_expression >2sigma(I)
_cod_data_source_file b007038f.txt
_cod_data_source_block ak61
_cod_depositor_comments
;
The following automatic conversions were performed:

'_refine_ls_weighting_scheme' value 'calc
w=1/[\s^2^(Fo^2^)+(0.0803P)^2^+10.2437P] where P=(Fo^2^+2Fc^2^)/3'
was changed to 'calc'. New tag '_refine_ls_weighting_details' was
created. The value of the new tag was set to
'w=1/[\s^2^(Fo^2^)+(0.0803P)^2^+10.2437P] where P=(Fo^2^+2Fc^2^)/3'.

Automatic conversion script
Id: cif_fix_values 3143 2015-03-26 13:38:13Z robertas 
;
_cod_original_sg_symbol_H-M C2/c
_cod_database_code 7010219

loop_
_symmetry_equiv_pos_as_xyz
'x, y, z'
'-x, y, -z+1/2'
'x+1/2, y+1/2, z'
'-x+1/2, y+1/2, -z+1/2'
'-x, -y, -z'
'x, -y, z-1/2'
'-x+1/2, -y+1/2, -z'
'x+1/2, -y+1/2, z-1/2'

loop_
_atom_site_label
_atom_site_type_symbol
_atom_site_fract_x
_atom_site_fract_y
_atom_site_fract_z
_atom_site_U_iso_or_equiv
_atom_site_adp_type
_atom_site_occupancy
_atom_site_calc_flag
_atom_site_refinement_flags
_atom_site_disorder_assembly
_atom_site_disorder_group
P1 P 0.69036(7) 0.09991(17) 0.60950(9) 0.0463(5) Uani 1 d . . .
O1 O 0.63658(17) 0.2043(4) 0.6117(2) 0.0580(11) Uani 1 d . . .
O2 O 0.64748(16) -0.0282(4) 0.5737(3) 0.0542(11) Uani 1 d . . .
O3 O 0.72081(16) 0.1569(4) 0.5442(2) 0.0482(10) Uani 1 d . . .
O4 O 0.63234(18) 0.3025(5) 0.3783(3) 0.0667(12) Uani 1 d . . .
N1 N 0.7197(2) -0.0792(6) 0.8310(3) 0.0623(14) Uani 1 d . . .
C1 C 0.7433(3) 0.0647(7) 0.7095(4) 0.0568(17) Uani 1 d . . .
H1 H 0.784(3) 0.102(8) 0.721(5) 0.10(2) Uiso 1 d . . .
C2 C 0.7303(3) -0.0138(6) 0.7752(4) 0.0515(15) Uani 1 d . . .
C3 C 0.6044(4) 0.1992(9) 0.6813(5) 0.089(3) Uani 1 d . A 1
H3 H 0.6256 0.1377 0.7324 0.106 Uiso 1 calc R A 1
C4 C 0.5332(7) 0.1489(16) 0.6259(12) 0.095(6) Uiso 0.63(3) d P A 1
H4A H 0.5142 0.2146 0.5783 0.143 Uiso 0.63(3) calc PR A 1
H4B H 0.5075 0.1425 0.6671 0.143 Uiso 0.63(3) calc PR A 1
H4C H 0.5353 0.0596 0.5991 0.143 Uiso 0.63(3) calc PR A 1
C4A C 0.5593(14) 0.101(3) 0.677(2) 0.104(11) Uiso 0.37(3) d P A 2
C5 C 0.5980(4) 0.3396(11) 0.7100(7) 0.122(4) Uani 1 d . A 1
H5A H 0.6394 0.3833 0.7285 0.184 Uiso 1 calc R A 1
H5B H 0.5803 0.3386 0.7606 0.184 Uiso 1 calc R A 1
H5C H 0.5699 0.3904 0.6599 0.184 Uiso 1 calc R A 1
C6 C 0.6743(3) -0.1592(7) 0.5625(5) 0.0702(19) Uani 1 d . . .
H6 H 0.7201 -0.1613 0.5967 0.084 Uiso 1 calc R . .
C7 C 0.6398(4) -0.2670(8) 0.5969(5) 0.086(2) Uani 1 d . . .
H7A H 0.6417 -0.2466 0.6592 0.129 Uiso 1 calc R . .
H7B H 0.6594 -0.3555 0.5943 0.129 Uiso 1 calc R . .
H7C H 0.5958 -0.2694 0.5597 0.129 Uiso 1 calc R . .
C8 C 0.6656(4) -0.1775(8) 0.4615(5) 0.096(3) Uani 1 d . . .
H8A H 0.6206 -0.1768 0.4288 0.144 Uiso 1 calc R . .
H8B H 0.6840 -0.2643 0.4514 0.144 Uiso 1 calc R . .
H8C H 0.6866 -0.1029 0.4400 0.144 Uiso 1 calc R . .
C9 C 0.5744(5) 0.2333(14) 0.3651(9) 0.085(4) Uiso 0.734(18) d P B 1
H9A H 0.5805 0.1483 0.4007 0.103 Uiso 0.734(18) calc PR B 1
H9B H 0.5552 0.2107 0.3009 0.103 Uiso 0.734(18) calc PR B 1
C10 C 0.5338(6) 0.3310(19) 0.3967(12) 0.117(5) Uiso 0.734(18) d P B 1
H10A H 0.4945 0.3463 0.3476 0.141 Uiso 0.734(18) calc PR B 1
H10B H 0.5224 0.2899 0.4477 0.141 Uiso 0.734(18) calc PR B 1
C11 C 0.5613(5) 0.4489(12) 0.4221(8) 0.086(4) Uiso 0.734(18) d P B 1
H11A H 0.5555 0.4769 0.4802 0.103 Uiso 0.734(18) calc PR B 1
H11B H 0.5428 0.5196 0.3768 0.103 Uiso 0.734(18) calc PR B 1
C12 C 0.6311(6) 0.4315(13) 0.4316(9) 0.072(4) Uiso 0.734(18) d P B 1
H12A H 0.6476 0.5101 0.4059 0.087 Uiso 0.734(18) calc PR B 1
H12B H 0.6560 0.4204 0.4953 0.087 Uiso 0.734(18) calc PR B 1
C9A C 0.5820(13) 0.183(3) 0.333(2) 0.077(10) Uiso 0.266(18) d P B 2
C10A C 0.5345(12) 0.229(3) 0.3963(18) 0.072(10) Uiso 0.266(18) d P B 2
C11A C 0.5330(13) 0.390(4) 0.359(2) 0.078(10) Uiso 0.266(18) d P B 2
C12A C 0.6151(14) 0.402(4) 0.418(2) 0.053(9) Uiso 0.266(18) d P B 2
Li1 Li 0.7130(4) 0.2096(9) 0.4225(6) 0.047(2) Uani 1 d . . .

loop_
_atom_site_aniso_label
_atom_site_aniso_U_11
_atom_site_aniso_U_22
_atom_site_aniso_U_33
_atom_site_aniso_U_23
_atom_site_aniso_U_13
_atom_site_aniso_U_12
P1 0.0543(8) 0.0527(10) 0.0355(8) 0.0056(7) 0.0189(6) 0.0016(8)
O1 0.063(2) 0.072(3) 0.047(2) 0.007(2) 0.0293(19) 0.012(2)
O2 0.051(2) 0.055(3) 0.057(2) 0.006(2) 0.0154(19) 0.001(2)
O3 0.061(2) 0.055(2) 0.0335(19) 0.0038(17) 0.0213(17) 0.0002(19)
O4 0.058(2) 0.076(3) 0.063(3) 0.009(2) 0.014(2) 0.004(2)
N1 0.081(3) 0.068(4) 0.042(3) 0.009(3) 0.025(3) 0.003(3)
C1 0.058(4) 0.079(5) 0.034(3) 0.020(3) 0.013(3) -0.007(3)
C2 0.061(4) 0.058(4) 0.036(3) 0.001(3) 0.015(3) 0.003(3)
C3 0.107(6) 0.111(7) 0.064(4) 0.014(4) 0.049(4) 0.042(5)
C5 0.109(7) 0.146(9) 0.121(8) -0.049(7) 0.049(6) 0.022(6)
C6 0.065(4) 0.055(4) 0.088(5) -0.008(4) 0.019(4) -0.002(3)
C7 0.119(6) 0.070(5) 0.064(4) 0.012(4) 0.018(4) -0.014(5)
C8 0.135(7) 0.079(6) 0.102(6) -0.019(5) 0.079(5) -0.018(5)
Li1 0.055(5) 0.045(6) 0.039(5) 0.004(4) 0.014(4) 0.002(4)

loop_
_atom_type_symbol
_atom_type_description
_atom_type_scat_dispersion_real
_atom_type_scat_dispersion_imag
_atom_type_scat_source
P P 0.1023 0.0942 'International Tables Vol C Tables 4.2.6.8 and 6.1.1.4'
O O 0.0106 0.0060 'International Tables Vol C Tables 4.2.6.8 and 6.1.1.4'
N N 0.0061 0.0033 'International Tables Vol C Tables 4.2.6.8 and 6.1.1.4'
C C 0.0033 0.0016 'International Tables Vol C Tables 4.2.6.8 and 6.1.1.4'
Li Li -0.0003 0.0001 'International Tables Vol C Tables 4.2.6.8 and 6.1.1.4'
H H 0.0000 0.0000 'International Tables Vol C Tables 4.2.6.8 and 6.1.1.4'

loop_
_geom_angle_atom_site_label_1
_geom_angle_atom_site_label_2
_geom_angle_atom_site_label_3
_geom_angle
_geom_angle_site_symmetry_1
_geom_angle_site_symmetry_3
_geom_angle_publ_flag
O3 P1 O2 114.1(2) . . ?
O3 P1 O1 105.6(2) . . ?
O2 P1 O1 98.3(2) . . ?
O3 P1 C1 112.0(3) . . ?
O2 P1 C1 110.2(3) . . ?
O1 P1 C1 116.0(3) . . ?
O3 P1 Li1 32.7(2) . 7_656 ?
O2 P1 Li1 145.8(2) . 7_656 ?
O1 P1 Li1 100.5(2) . 7_656 ?
C1 P1 Li1 86.7(3) . 7_656 ?
C3 O1 P1 122.0(4) . . ?
C6 O2 P1 121.6(3) . . ?
P1 O3 Li1 148.0(4) . . ?
P1 O3 Li1 122.6(3) . 7_656 ?
Li1 O3 Li1 85.5(4) . 7_656 ?
C12A O4 C9 92.8(16) . . ?
C12A O4 C12 16.0(15) . . ?
C9 O4 C12 108.5(8) . . ?
C12A O4 C9A 119.6(19) . . ?
C9 O4 C9A 27.5(11) . . ?
C12 O4 C9A 135.5(13) . . ?
C12A O4 Li1 124.6(15) . . ?
C9 O4 Li1 122.0(6) . . ?
C12 O4 Li1 111.1(6) . . ?
C9A O4 Li1 105.0(12) . . ?
C2 N1 Li1 170.3(6) . 6_556 ?
C2 C1 P1 124.0(5) . . ?
N1 C2 C1 179.5(6) . . ?
O1 C3 C5 107.8(7) . . ?
O1 C3 C4 103.1(7) . . ?
C5 C3 C4 106.1(8) . . ?
O2 C6 C7 108.3(5) . . ?
O2 C6 C8 107.1(6) . . ?
C7 C6 C8 111.1(6) . . ?
O4 C9 C10 104.8(11) . . ?
C11 C10 C9 113.2(12) . . ?
C10 C11 C12 107.4(11) . . ?
O4 C12 C11 102.8(9) . . ?
O4 C9A C10A 92(2) . . ?
C11A C10A C9A 90(2) . . ?
C10A C11A C12A 88(2) . . ?
O4 C12A C11A 97(2) . . ?
O3 Li1 O3 94.5(4) . 7_656 ?
O3 Li1 O4 106.3(4) . . ?
O3 Li1 O4 109.1(5) 7_656 . ?
O3 Li1 N1 122.5(5) . 6 ?
O3 Li1 N1 115.3(5) 7_656 6 ?
O4 Li1 N1 108.0(4) . 6 ?
O3 Li1 Li1 47.3(3) . 7_656 ?
O3 Li1 Li1 47.2(3) 7_656 7_656 ?
O4 Li1 Li1 116.6(6) . 7_656 ?
N1 Li1 Li1 135.3(6) 6 7_656 ?
O3 Li1 P1 118.1(4) . 7_656 ?
O3 Li1 P1 24.69(16) 7_656 7_656 ?
O4 Li1 P1 106.2(4) . 7_656 ?
N1 Li1 P1 94.4(3) 6 7_656 ?
Li1 Li1 P1 71.2(4) 7_656 7_656 ?

loop_
_geom_bond_atom_site_label_1
_geom_bond_atom_site_label_2
_geom_bond_distance
_geom_bond_site_symmetry_2
_geom_bond_publ_flag
P1 O3 1.488(4) . ?
P1 O2 1.580(4) . ?
P1 O1 1.585(4) . ?
P1 C1 1.689(6) . ?
P1 Li1 3.002(9) 7_656 ?
O1 C3 1.465(7) . ?
O2 C6 1.452(7) . ?
O3 Li1 1.925(9) . ?
O3 Li1 1.926(10) 7_656 ?
O4 C12A 1.27(3) . ?
O4 C9 1.419(12) . ?
O4 C12 1.522(13) . ?
O4 C9A 1.63(3) . ?
O4 Li1 1.949(9) . ?
N1 C2 1.160(7) . ?
N1 Li1 1.957(10) 6_556 ?
C1 C2 1.379(8) . ?
C3 C5 1.471(12) . ?
C3 C4 1.643(17) . ?
C6 C7 1.497(9) . ?
C6 C8 1.539(10) . ?
C9 C10 1.497(18) . ?
C10 C11 1.317(18) . ?
C11 C12 1.525(15) . ?
C9A C10A 1.70(4) . ?
C10A C11A 1.68(5) . ?
C11A C12A 1.79(4) . ?
Li1 O3 1.926(10) 7_656 ?
Li1 N1 1.957(10) 6 ?
Li1 Li1 2.615(17) 7_656 ?
Li1 P1 3.002(9) 7_656 ?

loop_
_geom_torsion_atom_site_label_1
_geom_torsion_atom_site_label_2
_geom_torsion_atom_site_label_3
_geom_torsion_atom_site_label_4
_geom_torsion
_geom_torsion_site_symmetry_1
_geom_torsion_site_symmetry_2
_geom_torsion_site_symmetry_3
_geom_torsion_site_symmetry_4
_geom_torsion_publ_flag
O3 P1 O1 C3 -167.0(5) . . . . ?
O2 P1 O1 C3 75.0(5) . . . . ?
C1 P1 O1 C3 -42.4(6) . . . . ?
Li1 P1 O1 C3 -133.8(5) 7_656 . . . ?
O3 P1 O2 C6 71.4(5) . . . . ?
O1 P1 O2 C6 -177.3(4) . . . . ?
C1 P1 O2 C6 -55.6(5) . . . . ?
Li1 P1 O2 C6 60.1(6) 7_656 . . . ?
O2 P1 O3 Li1 43.7(7) . . . . ?
O1 P1 O3 Li1 -63.1(7) . . . . ?
C1 P1 O3 Li1 169.8(7) . . . . ?
Li1 P1 O3 Li1 -148.1(7) 7_656 . . . ?
O2 P1 O3 Li1 -168.2(4) . . . 7_656 ?
O1 P1 O3 Li1 85.0(4) . . . 7_656 ?
C1 P1 O3 Li1 -42.1(5) . . . 7_656 ?
O3 P1 C1 C2 -166.1(5) . . . . ?
O2 P1 C1 C2 -37.9(7) . . . . ?
O1 P1 C1 C2 72.6(7) . . . . ?
Li1 P1 C1 C2 172.6(6) 7_656 . . . ?
Li1 N1 C2 C1 -97(78) 6_556 . . . ?
P1 C1 C2 N1 -143(77) . . . . ?
P1 O1 C3 C5 137.5(6) . . . . ?
P1 O1 C3 C4 -110.6(8) . . . . ?
P1 O2 C6 C7 137.3(4) . . . . ?
P1 O2 C6 C8 -102.9(5) . . . . ?
C12A O4 C9 C10 5.8(17) . . . . ?
C12 O4 C9 C10 9.2(12) . . . . ?
C9A O4 C9 C10 -162(3) . . . . ?
Li1 O4 C9 C10 140.2(9) . . . . ?
O4 C9 C10 C11 2.9(18) . . . . ?
C9 C10 C11 C12 -13.6(18) . . . . ?
C12A O4 C12 C11 -4(5) . . . . ?
C9 O4 C12 C11 -16.5(10) . . . . ?
C9A O4 C12 C11 -10.9(19) . . . . ?
Li1 O4 C12 C11 -153.2(7) . . . . ?
C10 C11 C12 O4 18.1(14) . . . . ?
C12A O4 C9A C10A -19(2) . . . . ?
C9 O4 C9A C10A -6(2) . . . . ?
C12 O4 C9A C10A -17(2) . . . . ?
Li1 O4 C9A C10A 126.7(13) . . . . ?
O4 C9A C10A C11A 54.0(17) . . . . ?
C9A C10A C11A C12A -66.0(19) . . . . ?
C9 O4 C12A C11A -30.0(18) . . . . ?
C12 O4 C12A C11A 162(7) . . . . ?
C9A O4 C12A C11A -24(3) . . . . ?
Li1 O4 C12A C11A -162.5(13) . . . . ?
C10A C11A C12A O4 57(2) . . . . ?
P1 O3 Li1 O3 153.5(6) . . . 7_656 ?
Li1 O3 Li1 O3 0.0 7_656 . . 7_656 ?
P1 O3 Li1 O4 42.1(9) . . . . ?
Li1 O3 Li1 O4 -111.4(6) 7_656 . . . ?
P1 O3 Li1 N1 -82.6(8) . . . 6 ?
Li1 O3 Li1 N1 123.9(7) 7_656 . . 6 ?
P1 O3 Li1 Li1 153.5(6) . . . 7_656 ?
P1 O3 Li1 P1 161.1(4) . . . 7_656 ?
Li1 O3 Li1 P1 7.64(17) 7_656 . . 7_656 ?
C12A O4 Li1 O3 53.2(18) . . . . ?
C9 O4 Li1 O3 -66.8(9) . . . . ?
C12 O4 Li1 O3 63.1(7) . . . . ?
C9A O4 Li1 O3 -90.5(13) . . . . ?
C12A O4 Li1 O3 -47.6(18) . . . 7_656 ?
C9 O4 Li1 O3 -167.6(7) . . . 7_656 ?
C12 O4 Li1 O3 -37.7(7) . . . 7_656 ?
C9A O4 Li1 O3 168.7(13) . . . 7_656 ?
C12A O4 Li1 N1 -173.6(17) . . . 6 ?
C9 O4 Li1 N1 66.4(9) . . . 6 ?
C12 O4 Li1 N1 -163.7(6) . . . 6 ?
C9A O4 Li1 N1 42.7(13) . . . 6 ?
C12A O4 Li1 Li1 3.3(19) . . . 7_656 ?
C9 O4 Li1 Li1 -116.6(9) . . . 7_656 ?
C12 O4 Li1 Li1 13.3(9) . . . 7_656 ?
C9A O4 Li1 Li1 -140.4(13) . . . 7_656 ?
C12A O4 Li1 P1 -73.4(17) . . . 7_656 ?
C9 O4 Li1 P1 166.7(7) . . . 7_656 ?
C12 O4 Li1 P1 -63.4(6) . . . 7_656 ?
C9A O4 Li1 P1 143.0(12) . . . 7_656 ?
